data_1569791
loop_
_publ_author_name
'Tian, Yi-Qi'
'Mu, Wen-Lei'
'Wu, Lin-Lin'
'Yi, Xiao-Yi'
'Yan, Jun'
'Liu, Chao'

_publ_section_title
;
 Stepwise assembly of thiacalix[4]arene-protected Ag/Ti bimetallic
 nanoclusters: accurate identification of catalytic Ag sites in
 CO<sub>2</sub> electroreduction.
;
_journal_issue 37
_journal_name_full 'Chemical science'
_journal_page_first 10212
_journal_page_last 10218
_journal_paper_doi 10.1039/d3sc02793g
_journal_volume 14
_journal_year 2023
_chemical_formula_moiety 'C80 H88 Ag4 O10 S8 Ti2, 0.5(C8 H12 N4)'
_chemical_formula_sum 'C84 H94 Ag4 N2 O10 S8 Ti2'
_chemical_formula_weight 2075.37
_space_group_crystal_system tetragonal
_space_group_IT_number 132
_space_group_name_Hall '-P 4c 2c'
_space_group_name_H-M_alt 'P 42/m c m'
_atom_sites_solution_hydrogens mixed
_atom_sites_solution_primary dual
_audit_creation_date 2022-10-13
_audit_creation_method
;
Olex2 1.5
(compiled 2022.04.07 svn.rca3783a0 for OlexSys, GUI svn.r6498)
;
_audit_update_record
;
2023-05-13 deposited with the CCDC.	2023-09-05 downloaded from the CCDC.
;
_cell_angle_alpha 90
_cell_angle_beta 90
_cell_angle_gamma 90
_cell_formula_units_Z 2
_cell_length_a 15.9991(4)
_cell_length_b 15.9991(4)
_cell_length_c 18.5546(12)
_cell_measurement_reflns_used 6989
_cell_measurement_temperature 150
_cell_measurement_theta_max 32.2410
_cell_measurement_theta_min 2.1500
_cell_volume 4749.4(4)
_computing_cell_refinement 'CrysAlisPro 1.171.40.68a (Rigaku OD, 2019)'
_computing_data_collection 'CrysAlisPro 1.171.40.68a (Rigaku OD, 2019)'
_computing_data_reduction 'CrysAlisPro 1.171.40.68a (Rigaku OD, 2019)'
_computing_molecular_graphics 'Olex2 1.5 (Dolomanov et al., 2009)'
_computing_publication_material 'Olex2 1.5 (Dolomanov et al., 2009)'
_computing_structure_refinement 'SHELXL 2013/2 (Sheldrick, 2015)'
_computing_structure_solution 'SHELXT  (Sheldrick, 2015)'
_diffrn_ambient_temperature 150
_diffrn_detector 'CCD area detector'
_diffrn_detector_area_resol_mean 5.6
_diffrn_detector_type 'Bruker SMART CCD 6000 area detector'
_diffrn_measured_fraction_theta_full 0.999
_diffrn_measured_fraction_theta_max 0.909
_diffrn_measurement_details
;
List of Runs (angles in degrees, time in seconds):

  # Type    Start    End  Width  t~exp~   \w     \q     \k     \f   Frames
#--------------------------------------------------------------------------
  1  \w     15.00  78.00   0.50   20.00    --   13.79  20.00 -39.00  126
  2  \w    -16.00  10.00   0.50   20.00    --  -14.57 -99.00 -30.00   52
  3  \w    -26.00  17.00   0.50   20.00    --  -14.57 -99.00  60.00   86
  4  \w    -52.00  -5.00   0.50   20.00    --   13.79 -20.00 153.00   94
;
_diffrn_measurement_device 'three-circle diffractometer'
_diffrn_measurement_device_type 'Bruker SMART CCD 6000 area detector'
_diffrn_measurement_method '\w scans'
_diffrn_orient_matrix_type 'CrysAlisPro convention (1999,Acta A55,543-557)'
_diffrn_orient_matrix_UB_11 -0.0056914000
_diffrn_orient_matrix_UB_12 -0.0078898000
_diffrn_orient_matrix_UB_13 0.0373197000
_diffrn_orient_matrix_UB_21 -0.0094049000
_diffrn_orient_matrix_UB_22 0.0427914000
_diffrn_orient_matrix_UB_23 0.0056769000
_diffrn_orient_matrix_UB_31 -0.0429585000
_diffrn_orient_matrix_UB_32 -0.0083574000
_diffrn_orient_matrix_UB_33 -0.0061425000
_diffrn_radiation_monochromator graphite
_diffrn_radiation_probe x-ray
_diffrn_radiation_type 'Mo K\a'
_diffrn_radiation_wavelength 0.71073
_diffrn_reflns_av_R_equivalents 0.0762
_diffrn_reflns_av_unetI/netI 0.0568
_diffrn_reflns_Laue_measured_fraction_full 0.999
_diffrn_reflns_Laue_measured_fraction_max 0.909
_diffrn_reflns_limit_h_max 23
_diffrn_reflns_limit_h_min -17
_diffrn_reflns_limit_k_max 22
_diffrn_reflns_limit_k_min -18
_diffrn_reflns_limit_l_max 21
_diffrn_reflns_limit_l_min -26
_diffrn_reflns_number 29248
_diffrn_reflns_point_group_measured_fraction_full 0.999
_diffrn_reflns_point_group_measured_fraction_max 0.909
_diffrn_reflns_theta_full 25.242
_diffrn_reflns_theta_max 33.697
_diffrn_reflns_theta_min 2.108
_diffrn_source 'sealed X-ray tube'
_diffrn_source_target Mo
_diffrn_source_type 'PhotonJet (Mo) X-ray Source'
_exptl_absorpt_coefficient_mu 1.196
_exptl_absorpt_correction_T_max 1.00000
_exptl_absorpt_correction_T_min 0.30902
_exptl_absorpt_correction_type multi-scan
_exptl_absorpt_process_details
;
CrysAlisPro 1.171.40.68a (Rigaku Oxford Diffraction, 2019)
Empirical absorption correction using spherical harmonics,
 implemented in SCALE3 ABSPACK scaling algorithm.
;
_exptl_crystal_colour 'clear yellowish yellow'
_exptl_crystal_colour_lustre clear
_exptl_crystal_colour_modifier yellowish
_exptl_crystal_colour_primary yellow
_exptl_crystal_density_diffrn 1.451
_exptl_crystal_description block
_exptl_crystal_F_000 2104
_exptl_crystal_size_max 0.5
_exptl_crystal_size_mid 0.4
_exptl_crystal_size_min 0.3
_refine_diff_density_max 0.570
_refine_diff_density_min -0.642
_refine_diff_density_rms 0.105
_refine_ls_extinction_method none
_refine_ls_goodness_of_fit_ref 1.051
_refine_ls_hydrogen_treatment constr
_refine_ls_matrix_type full
_refine_ls_number_parameters 154
_refine_ls_number_reflns 4597
_refine_ls_number_restraints 50
_refine_ls_restrained_S_all 1.088
_refine_ls_R_factor_all 0.0823
_refine_ls_R_factor_gt 0.0457
_refine_ls_shift/su_max 0.002
_refine_ls_shift/su_mean 0.000
_refine_ls_structure_factor_coef Fsqd
_refine_ls_weighting_details
;
 w=1/[\s^2^(Fo^2^)+(0.0624P)^2^+1.1044P]
 where P=(Fo^2^+2Fc^2^)/3
;
_refine_ls_weighting_scheme calc
_refine_ls_wR_factor_gt 0.1170
_refine_ls_wR_factor_ref 0.1339
_reflns_Friedel_coverage 0.000
_reflns_number_gt 2819
_reflns_number_total 4597
_reflns_threshold_expression 'I > 2\s(I)'
_cod_data_source_file d3sc02793g2.cif
_cod_data_source_block Ti2Ag4
_cod_depositor_comments 'Adding full bibliography for 1569790--1569794.cif.'
_cod_database_code 1569791
_shelxl_version_number 2013-2
_chemical_oxdiff_formula CHONAgTiS
_shelx_space_group_comment
;
The symmetry employed for this shelxl refinement is uniquely defined
by the following loop, which should always be used as a source of
symmetry information in preference to the above space-group names.
They are only intended as comments.
;
_shelx_estimated_absorpt_t_max 0.715
_shelx_estimated_absorpt_t_min 0.586
_olex2_refinement_description
;
1. Fixed Uiso
 At 1.2 times of:
  All C(H) groups
 At 1.5 times of:
  All C(H,H,H) groups
2. Restrained distances
 C15-C16
 1.45 with sigma of 0.01
3. Rigid bond restraints
 C1, C2
 with sigma for 1-2 distances of 0.01 and sigma for 1-3 distances of 0.02
4. Uiso/Uaniso restraints and constraints
C15 \\sim C16: within 2A with sigma of 0.001 and sigma for terminal atoms of
0.002 within 2A
C1 \\sim C2 \\sim C3: within 2A with sigma of 0.01 and sigma for terminal atoms
of 0.02 within 2A
Uanis(C15) \\sim Ueq, Uanis(C3) \\sim Ueq, Uanis(C1) \\sim Ueq, Uanis(C11)
\\sim Ueq, Uanis(C4) \\sim Ueq: with sigma of 0.01 and sigma for terminal atoms
of 0.02
5. Others
 Fixed Sof: H15B(0.25) H15C(0.25) H15A(0.25) H11A(0.5) H11C(0.5) H11B(0.5)
 H1A(0.5) H1B(0.5) H1C(0.5)
6.a Riding coordinates:
 C15(H15B,H15C,H15A)
6.b Aromatic/amide H refined with riding coordinates:
 C9(H9), C5(H5)
6.c Idealised Me refined as rotating group:
 C4(H4A,H4B,H4C), C3(H3A,H3B,H3C), C11(H11A,H11C,H11B), C1(H1A,H1B,H1C)
;
_smtbx_masks_void_probe_radius 1.2
_smtbx_masks_void_truncation_radius 1.2
_olex2_submission_special_instructions 'No special instructions were received'
_oxdiff_exptl_absorpt_empirical_details
;
Empirical correction (ABSPACK) includes:
- Absorption correction using spherical harmonics
- Frame scaling
;
_oxdiff_exptl_absorpt_empirical_full_max 2.517
_oxdiff_exptl_absorpt_empirical_full_min 0.699

loop_
_space_group_symop_operation_xyz
'x, y, z'
'-x, -y, z'
'-y, x, z+1/2'
'y, -x, z+1/2'
'-x, y, -z+1/2'
'x, -y, -z+1/2'
'y, x, -z'
'-y, -x, -z'
'-x, -y, -z'
'x, y, -z'
'y, -x, -z-1/2'
'-y, x, -z-1/2'
'x, -y, z-1/2'
'-x, y, z-1/2'
'-y, -x, z'
'y, x, z'

loop_
_atom_site_label
_atom_site_type_symbol
_atom_site_fract_x
_atom_site_fract_y
_atom_site_fract_z
_atom_site_U_iso_or_equiv
_atom_site_adp_type
_atom_site_occupancy
_atom_site_site_symmetry_order
_atom_site_calc_flag
_atom_site_refinement_flags_posn
_atom_site_refinement_flags_adp
_atom_site_refinement_flags_occupancy
_atom_site_disorder_assembly
_atom_site_disorder_group
Ag1 Ag 0.59489(2) 0.59489(2) 0.37150(2) 0.04352(12) Uani 1 2 d S T P . .
Ti1 Ti 0.56185(4) 0.43815(4) 0.5000 0.03077(19) Uani 1 4 d S T P . .
S1 S 0.48600(4) 0.27021(4) 0.35040(4) 0.03790(16) Uani 1 1 d . . . . .
O1 O 0.56398(11) 0.43602(11) 0.39068(13) 0.0327(5) Uani 1 2 d S T P . .
O3 O 0.55529(13) 0.55529(13) 0.5000 0.0341(7) Uani 1 4 d S T P . .
O2 O 0.55857(15) 0.31756(14) 0.5000 0.0353(5) Uani 1 2 d S T P . .
C13 C 0.5051(2) 0.2550(2) 0.5000 0.0330(7) Uani 1 2 d S T P . .
C14 C 0.61629(18) 0.38371(18) 0.3580(2) 0.0357(7) Uani 1 2 d S T P . .
C8 C 0.59229(15) 0.30157(16) 0.34019(14) 0.0361(5) Uani 1 1 d . . . . .
C12 C 0.47561(15) 0.21933(15) 0.43551(14) 0.0368(5) Uani 1 1 d . . . . .
C9 C 0.64818(17) 0.24647(17) 0.30823(15) 0.0428(6) Uani 1 1 d . . . . .
H9 H 0.6302 0.1914 0.2970 0.051 Uiso 1 1 calc R U . . .
C5 C 0.42498(17) 0.14808(16) 0.43604(17) 0.0429(6) Uani 1 1 d . . . . .
H5 H 0.4071 0.1249 0.3915 0.051 Uiso 1 1 calc R U . . .
C10 C 0.73006(17) 0.26994(17) 0.2923(2) 0.0429(8) Uani 1 2 d S T P . .
C7 C 0.4001(2) 0.1102(2) 0.5000 0.0454(9) Uani 1 2 d S T P . .
C6 C 0.3433(3) 0.0329(3) 0.5000 0.0576(11) Uani 1 2 d S T P . .
C2 C 0.7905(2) 0.2095(2) 0.2540(3) 0.0591(12) Uani 1 2 d S TU P . .
C15 C 0.7446(3) 0.2554(3) 0.5000 0.092(2) Uani 1 4 d DS TU P . .
H15B H 0.7141 0.2531 0.5445 0.137 Uiso 0.25 1 d R U P A -1
H15C H 0.7070 0.2460 0.4605 0.137 Uiso 0.25 1 d R U P A -1
H15A H 0.7703 0.3092 0.4950 0.137 Uiso 0.25 1 d R U P A -1
C16 C 0.8080(4) 0.1920(4) 0.5000 0.092(2) Uani 1 4 d DS TU P . .
C4 C 0.3607(4) -0.0215(3) 0.4347(3) 0.127(2) Uani 1 1 d . U . . .
H4A H 0.3513 0.0110 0.3907 0.190 Uiso 1 1 calc R U . . .
H4B H 0.3232 -0.0699 0.4352 0.190 Uiso 1 1 calc R U . . .
H4C H 0.4189 -0.0407 0.4360 0.190 Uiso 1 1 calc R U . . .
N1 N 0.8576(4) 0.1424(4) 0.5000 0.189(7) Uani 1 4 d S T P . .
C3 C 0.7693(4) 0.1221(3) 0.2664(4) 0.153(3) Uani 1 1 d . U . . .
H3A H 0.7793 0.1080 0.3171 0.230 Uiso 1 1 calc R U . . .
H3B H 0.8040 0.0865 0.2356 0.230 Uiso 1 1 calc R U . . .
H3C H 0.7102 0.1130 0.2549 0.230 Uiso 1 1 calc R U . . .
C11 C 0.2555(4) 0.0611(4) 0.5000 0.135(4) Uani 1 2 d S TU P . .
H11A H 0.2324 0.0561 0.4512 0.203 Uiso 0.5 1 calc R U P B -1
H11C H 0.2528 0.1195 0.5156 0.203 Uiso 0.5 1 calc R U P B -1
H11B H 0.2229 0.0263 0.5332 0.203 Uiso 0.5 1 calc R U P B -1
C1 C 0.7773(3) 0.2227(3) 0.1730(4) 0.128(3) Uani 1 2 d S TU P . .
H1A H 0.7175 0.2205 0.1620 0.193 Uiso 0.5 1 calc R U P C -1
H1B H 0.8065 0.1786 0.1462 0.193 Uiso 0.5 1 calc R U P C -1
H1C H 0.7997 0.2773 0.1590 0.193 Uiso 0.5 1 calc R U P C -1

loop_
_atom_site_aniso_label
_atom_site_aniso_U_11
_atom_site_aniso_U_22
_atom_site_aniso_U_33
_atom_site_aniso_U_23
_atom_site_aniso_U_13
_atom_site_aniso_U_12
Ag1 0.04112(13) 0.04112(13) 0.0483(2) 0.00548(9) 0.00548(9) -0.00268(11)
Ti1 0.0322(3) 0.0322(3) 0.0279(4) 0.000 0.000 -0.0048(3)
S1 0.0391(3) 0.0403(3) 0.0343(3) -0.0040(3) -0.0012(3) -0.0077(2)
O1 0.0346(7) 0.0346(7) 0.0288(12) -0.0024(7) 0.0024(7) -0.0019(9)
O3 0.0362(11) 0.0362(11) 0.0299(17) 0.000 0.000 -0.0097(13)
O2 0.0402(13) 0.0306(12) 0.0351(13) 0.000 0.000 -0.0067(9)
C13 0.0289(15) 0.0311(16) 0.0391(19) 0.000 0.000 -0.0050(11)
C14 0.0387(10) 0.0387(10) 0.0298(18) 0.0000(10) 0.0000(10) -0.0025(14)
C8 0.0381(13) 0.0396(13) 0.0308(13) -0.0043(10) 0.0021(10) -0.0048(9)
C12 0.0369(13) 0.0332(12) 0.0402(14) -0.0024(10) 0.0008(11) -0.0042(9)
C9 0.0479(14) 0.0429(14) 0.0378(14) -0.0060(12) -0.0002(12) -0.0055(11)
C5 0.0449(14) 0.0356(13) 0.0481(17) -0.0071(12) -0.0026(12) -0.0105(10)
C10 0.0452(12) 0.0452(12) 0.038(2) -0.0052(12) 0.0052(12) 0.0004(15)
C7 0.046(2) 0.0377(19) 0.053(3) 0.000 0.000 -0.0096(15)
C6 0.063(3) 0.047(2) 0.062(3) 0.000 0.000 -0.0236(19)
C2 0.0512(14) 0.0512(14) 0.075(3) -0.0176(16) 0.0176(16) -0.0005(18)
C15 0.077(2) 0.077(2) 0.120(5) 0.000 0.000 0.003(3)
C16 0.077(2) 0.077(2) 0.123(5) 0.000 0.000 -0.002(3)
C4 0.196(6) 0.078(3) 0.105(4) -0.038(3) 0.050(4) -0.084(4)
N1 0.082(4) 0.082(4) 0.40(2) 0.000 0.000 0.011(5)
C3 0.162(5) 0.063(3) 0.233(7) 0.003(4) 0.106(5) 0.034(3)
C11 0.061(4) 0.086(5) 0.259(11) 0.000 0.000 -0.031(3)
C1 0.147(4) 0.147(4) 0.092(4) -0.033(3) 0.033(3) 0.048(5)

loop_
_atom_type_symbol
_atom_type_description
_atom_type_scat_dispersion_real
_atom_type_scat_dispersion_imag
_atom_type_scat_source
C C 0.0033 0.0016 'International Tables Vol C Tables 4.2.6.8 and 6.1.1.4'
H H 0.0000 0.0000 'International Tables Vol C Tables 4.2.6.8 and 6.1.1.4'
Ag Ag -0.8971 1.1015 'International Tables Vol C Tables 4.2.6.8 and 6.1.1.4'
N N 0.0061 0.0033 'International Tables Vol C Tables 4.2.6.8 and 6.1.1.4'
O O 0.0106 0.0060 'International Tables Vol C Tables 4.2.6.8 and 6.1.1.4'
S S 0.1246 0.1234 'International Tables Vol C Tables 4.2.6.8 and 6.1.1.4'
Ti Ti 0.2776 0.4457 'International Tables Vol C Tables 4.2.6.8 and 6.1.1.4'

loop_
_geom_angle_atom_site_label_1
_geom_angle_atom_site_label_2
_geom_angle_atom_site_label_3
_geom_angle
_geom_angle_site_symmetry_1
_geom_angle_site_symmetry_3
_geom_angle_publ_flag
S1 Ag1 S1 146.89(3) 15_665 2_665 ?
S1 Ag1 O3 103.20(2) 2_665 . ?
S1 Ag1 O3 103.20(2) 15_665 . ?
O1 Ti1 Ti1 91.36(7) . 9_666 ?
O1 Ti1 Ti1 91.36(7) 10_556 9_666 ?
O1 Ti1 O1 177.28(15) . 10_556 ?
O3 Ti1 Ti1 41.79(7) 9_666 9_666 ?
O3 Ti1 Ti1 41.79(7) . 9_666 ?
O3 Ti1 O1 91.01(5) . . ?
O3 Ti1 O1 91.01(5) 9_666 . ?
O3 Ti1 O1 91.01(5) 9_666 10_556 ?
O3 Ti1 O1 91.01(5) . 10_556 ?
O3 Ti1 O3 83.59(14) 9_666 . ?
O3 Ti1 O2 91.65(10) 9_666 . ?
O3 Ti1 O2 175.23(11) . . ?
O3 Ti1 O2 175.23(11) 9_666 15_665 ?
O3 Ti1 O2 91.65(10) . 15_665 ?
O2 Ti1 Ti1 133.44(7) . 9_666 ?
O2 Ti1 Ti1 133.44(7) 15_665 9_666 ?
O2 Ti1 O1 89.06(5) . . ?
O2 Ti1 O1 89.07(5) . 10_556 ?
O2 Ti1 O1 89.07(5) 15_665 10_556 ?
O2 Ti1 O1 89.06(5) 15_665 . ?
O2 Ti1 O2 93.12(15) 15_665 . ?
C8 S1 Ag1 105.21(9) . 2_665 ?
C8 S1 C12 108.12(12) . . ?
C12 S1 Ag1 101.73(9) . 2_665 ?
C14 O1 Ti1 118.5(2) . . ?
Ag1 O3 Ag1 138.81(13) . 10_556 ?
Ti1 O3 Ag1 103.56(2) . . ?
Ti1 O3 Ag1 103.56(2) 9_666 10_556 ?
Ti1 O3 Ag1 103.56(2) 9_666 . ?
Ti1 O3 Ag1 103.56(2) . 10_556 ?
Ti1 O3 Ti1 96.41(14) . 9_666 ?
C13 O2 Ti1 141.0(2) . . ?
O2 C13 C12 121.74(15) . 10_556 ?
O2 C13 C12 121.75(15) . . ?
C12 C13 C12 116.5(3) . 10_556 ?
O1 C14 C8 121.51(18) . . ?
O1 C14 C8 121.51(18) . 15_665 ?
C8 C14 C8 117.0(4) . 15_665 ?
C14 C8 S1 119.8(2) . . ?
C9 C8 S1 118.74(19) . . ?
C9 C8 C14 121.1(3) . . ?
C13 C12 S1 122.43(19) . . ?
C5 C12 S1 115.6(2) . . ?
C5 C12 C13 121.3(3) . . ?
C8 C9 H9 119.2 . . ?
C8 C9 C10 121.6(3) . . ?
C10 C9 H9 119.2 . . ?
C12 C5 H5 119.1 . . ?
C7 C5 C12 121.8(3) . . ?
C7 C5 H5 119.1 . . ?
C9 C10 C9 117.4(3) 15_665 . ?
C9 C10 C2 121.23(17) . . ?
C9 C10 C2 121.23(17) 15_665 . ?
C5 C7 C5 117.1(3) . 10_556 ?
C5 C7 C6 121.38(17) 10_556 . ?
C5 C7 C6 121.38(17) . . ?
C4 C6 C7 110.7(3) . . ?
C4 C6 C7 110.7(3) 10_556 . ?
C4 C6 C4 106.0(6) 10_556 . ?
C11 C6 C7 108.5(4) . . ?
C11 C6 C4 110.5(4) . 10_556 ?
C11 C6 C4 110.5(4) . . ?
C3 C2 C10 112.5(3) . . ?
C3 C2 C10 112.5(3) 15_665 . ?
C3 C2 C3 115.0(6) . 15_665 ?
C3 C2 C1 104.8(4) . . ?
C3 C2 C1 104.8(4) 15_665 . ?
C1 C2 C10 106.2(4) . . ?
H15B C15 H15C 109.5 . . ?
H15B C15 H15A 109.6 . . ?
H15C C15 H15A 109.5 . . ?
C16 C15 H15B 109.4 . . ?
C16 C15 H15C 109.4 . . ?
C16 C15 H15A 109.4 . . ?
N1 C16 C15 180.0(8) . . ?
C6 C4 H4A 109.5 . . ?
C6 C4 H4B 109.5 . . ?
C6 C4 H4C 109.5 . . ?
H4A C4 H4B 109.5 . . ?
H4A C4 H4C 109.5 . . ?
H4B C4 H4C 109.5 . . ?
C2 C3 H3A 109.5 . . ?
C2 C3 H3B 109.5 . . ?
C2 C3 H3C 109.5 . . ?
H3A C3 H3B 109.5 . . ?
H3A C3 H3C 109.5 . . ?
H3B C3 H3C 109.5 . . ?
C6 C11 H11A 109.5 . . ?
C6 C11 H11C 109.5 . . ?
C6 C11 H11B 109.5 . . ?
H11A C11 H11C 109.5 . . ?
H11A C11 H11B 109.5 . . ?
H11C C11 H11B 109.5 . . ?
C2 C1 H1A 109.5 . . ?
C2 C1 H1B 109.5 . . ?
C2 C1 H1C 109.5 . . ?
H1A C1 H1B 109.5 . . ?
H1A C1 H1C 109.5 . . ?
H1B C1 H1C 109.5 . . ?

loop_
_geom_bond_atom_site_label_1
_geom_bond_atom_site_label_2
_geom_bond_distance
_geom_bond_site_symmetry_2
_geom_bond_publ_flag
Ag1 S1 2.5468(7) 15_665 ?
Ag1 S1 2.5468(7) 2_665 ?
Ag1 O3 2.5471(11) . ?
Ti1 Ti1 2.7990(18) 9_666 ?
Ti1 O1 2.029(2) . ?
Ti1 O1 2.029(2) 10_556 ?
Ti1 O3 1.877(2) 9_666 ?
Ti1 O3 1.877(2) . ?
Ti1 O2 1.930(2) . ?
Ti1 O2 1.930(2) 15_665 ?
S1 Ag1 2.5468(7) 2_665 ?
S1 C8 1.783(2) . ?
S1 C12 1.784(3) . ?
O1 C14 1.330(5) . ?
O3 Ag1 2.5471(11) 10_556 ?
O3 Ti1 1.877(2) 9_666 ?
O2 C13 1.316(4) . ?
C13 C12 1.407(3) 10_556 ?
C13 C12 1.407(3) . ?
C14 C8 1.408(3) . ?
C14 C8 1.408(3) 15_665 ?
C8 C9 1.389(4) . ?
C12 C5 1.398(3) . ?
C9 H9 0.9500 . ?
C9 C10 1.395(3) . ?
C5 H5 0.9500 . ?
C5 C7 1.391(4) . ?
C10 C9 1.395(3) 15_665 ?
C10 C2 1.541(6) . ?
C7 C5 1.391(4) 10_556 ?
C7 C6 1.535(5) . ?
C6 C4 1.518(5) . ?
C6 C4 1.518(5) 10_556 ?
C6 C11 1.477(8) . ?
C2 C3 1.457(5) . ?
C2 C3 1.457(5) 15_665 ?
C2 C1 1.533(10) . ?
C15 H15B 0.9601 . ?
C15 H15C 0.9602 . ?
C15 H15A 0.9589 . ?
C15 C16 1.434(8) . ?
C16 N1 1.122(11) . ?
C4 H4A 0.9800 . ?
C4 H4B 0.9800 . ?
C4 H4C 0.9800 . ?
C3 H3A 0.9800 . ?
C3 H3B 0.9800 . ?
C3 H3C 0.9800 . ?
C11 H11A 0.9800 . ?
C11 H11C 0.9800 . ?
C11 H11B 0.9800 . ?
C1 H1A 0.9800 . ?
C1 H1B 0.9800 . ?
C1 H1C 0.9800 . ?

loop_
_geom_torsion_atom_site_label_1
_geom_torsion_atom_site_label_2
_geom_torsion_atom_site_label_3
_geom_torsion_atom_site_label_4
_geom_torsion
_geom_torsion_site_symmetry_1
_geom_torsion_site_symmetry_2
_geom_torsion_site_symmetry_3
_geom_torsion_site_symmetry_4
_geom_torsion_publ_flag
Ag1 S1 C8 C14 11.9(3) 2_665 . . . ?
Ag1 S1 C8 C9 -162.0(2) 2_665 . . . ?
Ag1 S1 C12 C13 -60.0(2) 2_665 . . . ?
Ag1 S1 C12 C5 110.4(2) 2_665 . . . ?
Ti1 Ti1 O3 Ag1 -105.65(7) 9_666 . . . ?
Ti1 Ti1 O3 Ag1 105.65(7) 9_666 . . 10_556 ?
Ti1 O1 C14 C8 -89.7(3) . . . 15_665 ?
Ti1 O1 C14 C8 89.7(3) . . . . ?
Ti1 O2 C13 C12 -90.6(3) . . . 10_556 ?
Ti1 O2 C13 C12 90.6(3) . . . . ?
S1 C8 C9 C10 173.7(3) . . . . ?
S1 C12 C5 C7 -169.2(3) . . . . ?
O1 Ti1 O3 Ag1 163.44(8) 10_556 . . . ?
O1 Ti1 O3 Ag1 14.74(9) 10_556 . . 10_556 ?
O1 Ti1 O3 Ag1 -163.44(8) . . . 10_556 ?
O1 Ti1 O3 Ag1 -14.74(9) . . . . ?
O1 Ti1 O3 Ti1 -90.91(5) 10_556 . . 9_666 ?
O1 Ti1 O3 Ti1 90.91(5) . . . 9_666 ?
O1 C14 C8 S1 8.4(5) . . . . ?
O1 C14 C8 C9 -177.8(3) . . . . ?
O3 Ti1 O3 Ag1 -105.65(7) 9_666 . . . ?
O3 Ti1 O3 Ag1 105.65(7) 9_666 . . 10_556 ?
O3 Ti1 O3 Ti1 0.0 9_666 . . 9_666 ?
O2 Ti1 O3 Ag1 74.35(7) 15_665 . . . ?
O2 Ti1 O3 Ag1 -74.35(7) 15_665 . . 10_556 ?
O2 Ti1 O3 Ti1 180.0 15_665 . . 9_666 ?
O2 C13 C12 S1 -16.2(4) . . . . ?
O2 C13 C12 C5 174.0(3) . . . . ?
C13 C12 C5 C7 1.3(5) . . . . ?
C14 C8 C9 C10 -0.2(5) . . . . ?
C8 S1 C12 C13 50.5(3) . . . . ?
C8 S1 C12 C5 -139.1(2) . . . . ?
C8 C14 C8 S1 -172.15(17) 15_665 . . . ?
C8 C14 C8 C9 1.6(5) 15_665 . . . ?
C8 C9 C10 C9 -1.3(6) . . . 15_665 ?
C8 C9 C10 C2 -177.5(3) . . . . ?
C12 S1 C8 C14 -96.2(3) . . . . ?
C12 S1 C8 C9 89.9(2) . . . . ?
C12 C13 C12 S1 164.97(14) 10_556 . . . ?
C12 C13 C12 C5 -4.9(5) 10_556 . . . ?
C12 C5 C7 C5 2.4(6) . . . 10_556 ?
C12 C5 C7 C6 179.0(4) . . . . ?
C9 C10 C2 C3 -26.0(7) . . . . ?
C9 C10 C2 C3 26.0(7) 15_665 . . 15_665 ?
C9 C10 C2 C3 -157.9(5) . . . 15_665 ?
C9 C10 C2 C3 157.9(5) 15_665 . . . ?
C9 C10 C2 C1 -88.0(3) 15_665 . . . ?
C9 C10 C2 C1 88.0(3) . . . . ?
C5 C7 C6 C4 150.4(4) . . . 10_556 ?
C5 C7 C6 C4 33.1(6) . . . . ?
C5 C7 C6 C4 -33.1(6) 10_556 . . 10_556 ?
C5 C7 C6 C4 -150.4(4) 10_556 . . . ?
C5 C7 C6 C11 -88.2(4) . . . . ?
C5 C7 C6 C11 88.2(4) 10_556 . . . ?

loop_
_smtbx_masks_void_nr
_smtbx_masks_void_average_x
_smtbx_masks_void_average_y
_smtbx_masks_void_average_z
_smtbx_masks_void_volume
_smtbx_masks_void_count_electrons
_smtbx_masks_void_content
1 0.000 0.000 -0.184 465.5 63.5 ?
2 0.000 0.500 0.250 94.7 7.9 ?
3 0.000 0.500 0.750 94.7 7.9 ?
4 0.292 0.292 0.500 25.0 0.0 ?
5 0.292 0.708 0.000 25.0 0.0 ?
6 0.500 0.000 0.250 94.7 7.9 ?
7 0.500 0.000 0.750 94.7 7.9 ?
8 0.500 0.500 0.250 12.8 4.6 ?
9 0.500 0.500 0.750 12.8 4.6 ?
10 0.708 0.292 0.000 25.0 0.0 ?
11 0.708 0.708 0.500 25.0 0.0 ?
